data_2012328
loop_
_publ_author_name
'Nishi, Fumito'

_publ_section_title
;
 Trigonal sodium calcium germanate, Na~2.54~Ca~1.73~Ge~3~O~9~
;
_journal_issue 11
_journal_name_full 'Acta Crystallographica Section C'
_journal_page_first 1231
_journal_page_last 1233
_journal_paper_doi 10.1107/S0108270101012963
_journal_volume 57
_journal_year 2001
_chemical_formula_moiety 'Ca1.73 Ge3 Na2.54 O9'
_chemical_formula_sum 'Ca1.73 Ge3 Na2.54 O9'
_chemical_formula_weight 489.5
_space_group_IT_number 152
_symmetry_cell_setting trigonal
_symmetry_space_group_name_Hall 'P 31 2"'
_symmetry_space_group_name_H-M 'P 31 2 1'
_atom_type_scat_source IntTabIV
_cell_angle_alpha 90
_cell_angle_beta 90
_cell_angle_gamma 120
_cell_formula_units_Z 6
_cell_length_a 10.780(2)
_cell_length_b 10.780(2)
_cell_length_c 13.449(2)
_cell_measurement_reflns_used 20
_cell_measurement_temperature 293
_cell_measurement_theta_max 20.5
_cell_measurement_theta_min 10.5
_cell_volume 1353.5(4)
_computing_cell_refinement 'MSC/AFC Diffractometer Control Software'
_computing_data_collection
;MSC/AFC Diffractometer Control Software (Molecular Structure Corporation,
 1992)
;
_computing_data_reduction 'TEXSAN (Molecular Structure Corporation, 1992)'
_computing_molecular_graphics 'Please provide details'
_computing_structure_refinement 'LINUS (Coppens & Hamilton, 1970)'
_computing_structure_solution 'ORFFE (Busing et al., 1964)'
_diffrn_measurement_device 'Rigaku AFC-5'
_diffrn_measurement_method '\w/2\q scans'
_diffrn_radiation_type 'Mo K\a'
_diffrn_radiation_wavelength .71073
_diffrn_reflns_av_R_equivalents .063
_diffrn_reflns_limit_h_max 16
_diffrn_reflns_limit_h_min -16
_diffrn_reflns_limit_k_max 19
_diffrn_reflns_limit_k_min 0
_diffrn_reflns_limit_l_max 24
_diffrn_reflns_limit_l_min 0
_diffrn_reflns_number 4377
_diffrn_reflns_theta_max 40.0
_diffrn_standards_decay_% 1.1
_diffrn_standards_interval_count 150
_diffrn_standards_number 3
_exptl_absorpt_coefficient_mu 11.07
_exptl_absorpt_correction_T_max .158
_exptl_absorpt_correction_T_min .114
_exptl_absorpt_correction_type sphere
_exptl_absorpt_process_details 'International Tables, Vol. 2, Table 5.3.6B'
_exptl_crystal_colour colourless
_exptl_crystal_density_diffrn 3.60
_exptl_crystal_density_meas ?
_exptl_crystal_description sphere
_exptl_crystal_F_000 2937.0
_exptl_crystal_size_rad .14
_refine_diff_density_max 1.1
_refine_diff_density_min -.1
_refine_ls_extinction_coef .000050(2)
_refine_ls_extinction_method 'isotropic (Zachariasen, 1963)'
_refine_ls_goodness_of_fit_ref 1.34
_refine_ls_hydrogen_treatment none
_refine_ls_matrix_type full
_refine_ls_number_parameters 117
_refine_ls_number_reflns 2142
_refine_ls_R_factor_gt .062
_refine_ls_shift/su_max .04
_refine_ls_structure_factor_coef F
_refine_ls_weighting_details w=1/(\s^2^(F)+0.0001F^2^)
_refine_ls_weighting_scheme calc
_refine_ls_wR_factor_ref .068
_reflns_number_gt 2142
_reflns_number_total 3108
_reflns_threshold_expression I>3\s(I)
_cod_data_source_file iz1014.cif
_cod_data_source_block I
_cod_depositor_comments
;
The following automatic conversions were performed:

'_exptl_crystal_density_meas' value 'not measured' was changed to '?'
- the value is perceived as not measured.

Automatic conversion script
Id: cif_fix_values 3008 2015-01-20 13:52:24Z robertas 
;
_cod_original_cell_volume 1353.5(3)
_cod_original_sg_symbol_H-M 'P3 1 21'
_cod_database_code 2012328

loop_
_symmetry_equiv_pos_as_xyz
x,y,z
-y,x-y,1/3+z
y-x,-x,2/3+z
y,x,-z
-x,y-x,1/3-z
x-y,-y,2/3-z

loop_
_atom_site_aniso_label
_atom_site_aniso_U_11
_atom_site_aniso_U_22
_atom_site_aniso_U_33
_atom_site_aniso_U_12
_atom_site_aniso_U_13
_atom_site_aniso_U_23
Ge1 .0185(9) .0242(9) .0331(7) .0100(7) -.0037(7) -.0082(6)
Ge2 .0281(9) .0269(9) .0195(7) .0196(7) -.0036(7) -.0043(5)
Ge3 .0185(9) .0183(8) .0261(7) .0122(7) .0028(5) .0004(6)
M1 .067(5) .045(5) .058(3) .037(4) -.021(12) -.016(5)
M2 .070(4) .106(7) .047(4) .054(5) .006(4) .028(5)
M3 .052(7) .136(9) .030(3) .068(4) .022(6) .044(11)
M4 .062(6) .134(7) .055(4) .073(5) -.023(3) -.042(7)
M5 .039(4) .038(4) .040(3) .019(2) .0035(7) .0069(14)
M6 .038(4) .028(4) .040(3) .014(2) .0001(6) .0002(11)

loop_
_atom_site_label
_atom_site_fract_x
_atom_site_fract_y
_atom_site_fract_z
_atom_site_U_iso_or_equiv
_atom_site_thermal_displace_type
_atom_site_occupancy
_atom_site_type_symbol
Ge1 .19680(10) .14950(10) .77072(8) .0120(10) Uani 1.0 Ge
Ge2 .49840(10) .32370(10) .89852(7) .0110(10) Uani 1.0 Ge
Ge3 .62780(10) .14840(10) .76144(7) .0110(10) Uani 1.0 Ge
M1(Na) .3154(4) -.0136(4) .5848(3) .027(2) Uani .56(2) Na
M1(Ca) .3154(4) -.0136(4) .5848(3) .027(2) Uani .44(2) Ca
M2(Na) .5057(9) .3419(8) .6642(4) .035(2) Uani .93(2) Na
M2(Ca) .5057(9) .3419(8) .6642(4) .035(2) Uani .07(2) Ca
M3(Na) .8150(10) .0 .33333 .032(2) Uani .54(4) Na
M4(Na) .5198(6) .3589(6) .1596(3) .037(2) Uani .72(2) Na
M4(Ca) .5198(6) .3589(6) .1596(3) .037(2) Uani .28(2) Ca
M5(Na) .8241(3) .0 .83333 .0200(10) Uani .12(4) Na
M5(Ca) .8241(3) .0 .83333 .0200(10) Uani .88(4) Ca
M6(Ca) .3074(3) .0 .33333 .0190(10) Uani 1.0 Ca
O1 .183(2) .018(2) .8630(10) .023(3) Uiso .5 O
O2 .568(2) .023(2) .8640(10) .022(3) Uiso .5 O
O3 .349(2) .283(2) .8270(10) .051(3) Uiso 1.0 O
O4 .5990(10) .2740(10) .8220(10) .048(4) Uiso 1.0 O
O5 .2580(10) .1560(10) .6511(8) .032(3) Uiso 1.0 O
O6 .4330(10) .2380(10) .0095(8) .039(3) Uiso 1.0 O
O7 .5490(10) .0790(10) .6546(8) .033(3) Uiso 1.0 O
O8 .0600(10) .1850(10) .7912(7) .027(3) Uiso 1.0 O
O9 .5960(10) .5080(10) .8871(8) .031(4) Uiso 1.0 O
O10 .8100(10) .2140(10) .7724(7) .029(3) Uiso 1.0 O

loop_
_geom_angle_atom_site_label_1
_geom_angle_atom_site_label_2
_geom_angle_atom_site_label_3
_geom_angle_site_symmetry_1
_geom_angle_site_symmetry_3
_geom_angle
_geom_angle_publ_flag
O1 Ge1 O1 . 6_556 28.0(14) yes
O8 Ge1 O5 . . 119.5(6) yes
O8 Ge1 O3 . . 107.9(9) yes
O8 Ge1 O1 . . 108.4(8) yes
O8 Ge1 O1 . 6_556 116.7(5) yes
O5 Ge1 O3 . . 100.9(6) yes
O5 Ge1 O1 . . 122.9(8) yes
O5 Ge1 O1 . 6_556 98.9(6) yes
O3 Ge1 O1 . . 91.4(8) yes
O3 Ge1 O1 . 6_556 111.7(8) yes
O9 Ge2 O6 . 1_556 123.2(6) yes
O9 Ge2 O3 . . 101.3(7) yes
O9 Ge2 O4 . . 100.6(5) yes
O6 Ge2 O3 1_556 . 105.5(6) yes
O6 Ge2 O4 1_556 . 119.7(6) yes
O3 Ge2 O4 . . 103.5(8) yes
O2 Ge3 O2 . 6_556 30.6(12) yes
O7 Ge3 O2 . . 114.6(6) yes
O7 Ge3 O2 . 6_556 85.4(5) yes
O7 Ge3 O10 . . 118.8(5) yes
O7 Ge3 O4 . . 120.7(7) yes
O2 Ge3 O10 . . 98.5(7) yes
O2 Ge3 O10 6_556 . 106.8(5) yes
O2 Ge3 O4 . . 95.1(8) yes
O2 Ge3 O4 6_556 . 119.7(6) yes
O4 Ge3 O10 . . 104.5(5) yes

loop_
_geom_bond_atom_site_label_1
_geom_bond_atom_site_label_2
_geom_bond_site_symmetry_1
_geom_bond_site_symmetry_2
_geom_bond_distance
_geom_bond_publ_flag
M1 O6 . 6_555 2.310(10) yes
M1 O5 . . 2.380(10) yes
M1 O7 . . 2.390(10) yes
M1 O9 . 5_656 2.410(10) yes
M1 O8 . 3_554 2.520(8) yes
M1 O10 . 3_664 2.730(10) yes
M2 O5 . . 2.410(10) yes
M2 O7 . 5_666 2.390(10) yes
M2 O4 . . 2.60(2) yes
M2 O3 . . 2.64(2) yes
M2 O2 . 3_664 2.240(10) yes
M2 O2 . 5_666 3.16(2) yes
M2 O6 . 3_665 2.915(8) yes
M2 O4 . 3_664 2.850(10) yes
M2 O7 . . 3.09(2) yes
M3 O6 . 2_655 2.440(10) yes
M3 O6 . 5_655 2.440(10) yes
M3 O1 . 2_654 2.570(10) yes
M3 O1 . 5_656 2.570(10) yes
M3 O3 . 2_654 2.79(2) yes
M3 O3 . 5_656 2.79(2) yes
M3 O8 . 2_654 3.115(9) yes
M3 O8 . 5_656 3.115(9) yes
M4 O6 . . 2.330(10) yes
M4 O7 . 3_664 2.370(10) yes
M4 O4 . 2_654 2.430(10) yes
M4 O3 . 4_556 2.51(2) yes
M4 O9 . 4_556 2.700(10) yes
M4 O10 . 2_654 2.821(8) yes
M4 O9 . 2_654 2.900(9) yes
M5 O5 . 2_655 2.270(10) yes
M5 O5 . 5_656 2.270(10) yes
M5 O8 . 1_655 2.386(8) yes
M5 O8 . 6_656 2.386(8) yes
M5 O10 . . 2.520(10) yes
M5 O10 . 6_556 2.520(10) yes
M5 O2 . . 2.92(2) yes
M5 O2 . 6_556 2.92(2) yes
M6 O10 . 3_664 2.274(9) yes
M6 O10 . 4_546 2.274(9) yes
M6 O9 . 2_654 2.300(10) yes
M6 O9 . 5_656 2.300(10) yes
M6 O8 . 3_554 2.412(8) yes
M6 O8 . 4_556 2.412(8) yes
Ge1 O8 . . 1.721(13) yes
Ge1 O5 . . 1.727(11) yes
Ge1 O3 . . 1.725(15) yes
Ge1 O1 . . 1.833(16) yes
Ge1 O1 . 6_556 1.719(18) yes
Ge2 O9 . . 1.728(10) yes
Ge2 O6 . 1_556 1.711(10) yes
Ge2 O3 . . 1.734(19) yes
Ge2 O4 . . 1.762(13) yes
Ge3 O7 . . 1.646(10) yes
Ge3 O2 . . 1.809(15) yes
Ge3 O2 . 6_556 1.694(17) yes
Ge3 O10 . . 1.729(10) yes
Ge3 O4 . . 1.736(13) yes
